data_7113614
loop_
_publ_author_name
'Mizukami, Shin'
'Houjou, Hirohiko'
'Nagawa, Yoshinobu'
'Kanesato, Masatoshi'

_publ_section_title
;
 First helical zinc(II) complex with a salen ligand
;
_journal_coden_ASTM CHCOFS
_journal_issue 10
_journal_name_full
;
 Chemical Communications (Cambridge, United Kingdom)
;
_journal_page_first 1148
_journal_page_last 1149
_journal_paper_doi 10.1039/b301099f
_journal_year 2003
_chemical_formula_moiety 'C48 H60 N4 O4 Zn2 '
_chemical_formula_sum 'C48 H60 N4 O4 Zn2'
_chemical_formula_weight 887.79
_chemical_melting_point ?
_chemical_name_common 'A dizinc complex of tBu-salen'
_space_group_IT_number 14
_symmetry_cell_setting monoclinic
_symmetry_Int_Tables_number 14
_symmetry_space_group_name_Hall '-P 2yn'
_symmetry_space_group_name_H-M 'P 1 21/n 1'
_cell_angle_alpha 90
_cell_angle_beta 90.9037(5)
_cell_angle_gamma 90
_cell_formula_units_Z 4
_cell_length_a 11.3432(3)
_cell_length_b 16.2924(3)
_cell_length_c 24.4065(6)
_cell_measurement_reflns_used 42627
_cell_measurement_temperature 193.2
_cell_measurement_theta_max 27.5
_cell_measurement_theta_min 1.5
_cell_volume 4509.95(18)
_computing_cell_refinement PROCESS-AUTO
_computing_data_collection PROCESS-AUTO
_computing_data_reduction 'teXsan Ver. 1.10'
_computing_publication_material 'teXsan Ver. 1.10'
_computing_structure_refinement 'teXsan Ver. 1.10'
_computing_structure_solution DirectMethod
_diffrn_measured_fraction_theta_full 0.9911
_diffrn_measured_fraction_theta_max 0.9911
_diffrn_measurement_device_type 'Rigaku RAXIS-RAPID Imaging Plate'
_diffrn_measurement_method \w
_diffrn_radiation_type 'Mo K\a'
_diffrn_radiation_wavelength 0.7107
_diffrn_reflns_av_R_equivalents 0.055
_diffrn_reflns_limit_h_max 14
_diffrn_reflns_limit_h_min 0
_diffrn_reflns_limit_k_max 21
_diffrn_reflns_limit_k_min 0
_diffrn_reflns_limit_l_max 31
_diffrn_reflns_limit_l_min -31
_diffrn_reflns_number 40713
_diffrn_reflns_theta_full 27.48
_diffrn_reflns_theta_max 27.48
_exptl_absorpt_coefficient_mu 1.110
_exptl_absorpt_correction_T_max 0.843
_exptl_absorpt_correction_T_min 0.622
_exptl_absorpt_correction_type multi-scan
_exptl_absorpt_process_details '(Higashi, 1995)'
_exptl_crystal_colour yellow
_exptl_crystal_density_diffrn 1.307
_exptl_crystal_density_method 'not measured'
_exptl_crystal_description prismatic
_exptl_crystal_preparation acetonitrile
_exptl_crystal_size_max 0.450
_exptl_crystal_size_mid 0.350
_exptl_crystal_size_min 0.300
_refine_diff_density_max 0.40
_refine_diff_density_min -0.50
_refine_ls_extinction_method none
_refine_ls_goodness_of_fit_ref 1.156
_refine_ls_hydrogen_treatment noref
_refine_ls_number_parameters 523
_refine_ls_number_reflns 6954
_refine_ls_R_factor_gt 0.0365
_refine_ls_shift/su_max 0.0048
_refine_ls_structure_factor_coef Fsqd
_refine_ls_weighting_details 'w = 1/[\s^2^(Fo^2^) + (0.03000(Max(Fo^2^,0) + 2Fc^2^)/3)^2^]'
_refine_ls_weighting_scheme calc
_refine_ls_wR_factor_ref 0.0853
_reflns_number_gt 6474
_reflns_number_total 10256
_reflns_threshold_expression F^2^>2.0\s(F^2^)
_cod_duplicate_entry 7103641
_cod_data_source_file b301099f.txt
_cod_data_source_block 1
_cod_depositor_comments
;
The following automatic conversions were performed:

'_chemical_melting_point' value 'not measured' was changed to '?' -
the value is undefined or not given.

Automatic conversion script
Id: cif_fix_values 2281 2013-09-26 08:29:07Z andrius 
;
_cod_original_cell_volume 4510.0(2)
_cod_original_formula_sum 'C48 H60 N4 O4 Zn2 '
_cod_database_code 7113614

loop_
_symmetry_equiv_pos_as_xyz
x,y,z
1/2-x,1/2+y,1/2-z
-x,-y,-z
1/2+x,1/2-y,1/2+z

loop_
_atom_site_label
_atom_site_type_symbol
_atom_site_fract_x
_atom_site_fract_y
_atom_site_fract_z
_atom_site_U_iso_or_equiv
_atom_site_adp_type
_atom_site_occupancy
_atom_site_calc_flag
Zn(1) Zn 0.56211(3) 0.14031(2) 0.13927(2) 0.02762(10) Uani 1.00 d
Zn(2) Zn 0.57548(3) -0.03326(2) 0.24472(2) 0.0312(1) Uani 1.00 d
O(1) O 0.4576(2) 0.2322(1) 0.13587(8) 0.0316(6) Uani 1.00 d
O(2) O 0.5288(2) -0.1343(1) 0.21194(9) 0.0339(6) Uani 1.00 d
O(3) O 0.6642(2) 0.1162(1) 0.08034(9) 0.0320(6) Uani 1.00 d
O(4) O 0.6336(2) -0.0369(1) 0.31863(9) 0.0392(7) Uani 1.00 d
N(1) N 0.6408(2) 0.1712(1) 0.2102(1) 0.0280(7) Uani 1.00 d
N(2) N 0.7150(2) -0.0125(2) 0.1975(1) 0.0282(7) Uani 1.00 d
N(3) N 0.4670(2) 0.0371(2) 0.13460(10) 0.0269(7) Uani 1.00 d
N(4) N 0.4474(2) 0.0476(1) 0.2587(1) 0.0285(7) Uani 1.00 d
C(1) C 0.7412(3) 0.1279(2) 0.2369(1) 0.0361(10) Uani 1.00 d
C(2) C 0.7929(3) 0.0601(2) 0.2020(1) 0.0357(10) Uani 1.00 d
C(3) C 0.6027(3) 0.2339(2) 0.2369(1) 0.0304(9) Uani 1.00 d
C(4) C 0.5059(3) 0.2884(2) 0.2241(1) 0.0295(9) Uani 1.00 d
C(5) C 0.4371(3) 0.2855(2) 0.1745(1) 0.0275(8) Uani 1.00 d
C(6) C 0.3426(3) 0.3431(2) 0.1676(1) 0.0300(9) Uani 1.00 d
C(7) C 0.3248(3) 0.3999(2) 0.2086(1) 0.042(1) Uani 1.00 d
C(8) C 0.3931(3) 0.4040(2) 0.2563(2) 0.048(1) Uani 1.00 d
C(9) C 0.4824(3) 0.3487(2) 0.2640(1) 0.041(1) Uani 1.00 d
C(10) C 0.2627(3) 0.3397(2) 0.1161(1) 0.0337(9) Uani 1.00 d
C(11) C 0.1994(3) 0.2572(2) 0.1128(1) 0.045(1) Uani 1.00 d
C(12) C 0.3364(3) 0.3529(2) 0.0641(1) 0.047(1) Uani 1.00 d
C(13) C 0.1679(3) 0.4067(2) 0.1167(2) 0.052(1) Uani 1.00 d
C(14) C 0.7492(3) -0.0699(2) 0.1649(1) 0.0277(8) Uani 1.00 d
C(15) C 0.6988(3) -0.1495(2) 0.1552(1) 0.0263(8) Uani 1.00 d
C(16) C 0.5915(3) -0.1788(2) 0.1785(1) 0.0263(8) Uani 1.00 d
C(17) C 0.5496(3) -0.2584(2) 0.1637(1) 0.0329(9) Uani 1.00 d
C(18) C 0.6178(3) -0.3046(2) 0.1286(2) 0.045(1) Uani 1.00 d
C(19) C 0.7232(3) -0.2765(2) 0.1062(1) 0.045(1) Uani 1.00 d
C(20) C 0.7617(3) -0.1999(2) 0.1191(1) 0.0339(9) Uani 1.00 d
C(21) C 0.4333(3) -0.2923(2) 0.1867(1) 0.039(1) Uani 1.00 d
C(22) C 0.3302(3) -0.2372(2) 0.1703(2) 0.059(1) Uani 1.00 d
C(23) C 0.4398(3) -0.2968(3) 0.2494(2) 0.057(1) Uani 1.00 d
C(24) C 0.4065(4) -0.3788(3) 0.1659(2) 0.079(2) Uani 1.00 d
C(25) C 0.3592(3) 0.0238(2) 0.1657(1) 0.0334(9) Uani 1.00 d
C(26) C 0.3571(3) 0.0735(2) 0.2183(1) 0.0324(9) Uani 1.00 d
C(27) C 0.4937(3) -0.0182(2) 0.0987(1) 0.0282(9) Uani 1.00 d
C(28) C 0.5878(3) -0.0181(2) 0.0599(1) 0.0270(8) Uani 1.00 d
C(29) C 0.6664(3) 0.0485(2) 0.0511(1) 0.0281(9) Uani 1.00 d
C(30) C 0.7525(3) 0.0418(2) 0.0087(1) 0.0324(9) Uani 1.00 d
C(31) C 0.7580(3) -0.0317(2) -0.0197(1) 0.041(1) Uani 1.00 d
C(32) C 0.6824(3) -0.0976(2) -0.0107(1) 0.040(1) Uani 1.00 d
C(33) C 0.5967(3) -0.0901(2) 0.0279(1) 0.0344(10) Uani 1.00 d
C(34) C 0.8335(3) 0.1143(2) -0.0042(1) 0.045(1) Uani 1.00 d
C(35) C 0.9123(3) 0.1356(3) 0.0456(2) 0.057(1) Uani 1.00 d
C(36) C 0.7580(4) 0.1885(2) -0.0204(2) 0.054(1) Uani 1.00 d
C(37) C 0.9143(4) 0.0960(3) -0.0528(2) 0.080(2) Uani 1.00 d
C(38) C 0.4439(3) 0.0835(2) 0.3061(1) 0.0296(9) Uani 1.00 d
C(39) C 0.5123(3) 0.0690(2) 0.3552(1) 0.0295(9) Uani 1.00 d
C(40) C 0.6009(3) 0.0073(2) 0.3603(1) 0.0293(9) Uani 1.00 d
C(41) C 0.6561(3) -0.0067(2) 0.4125(1) 0.0311(9) Uani 1.00 d
C(42) C 0.6188(3) 0.0403(2) 0.4560(1) 0.0360(10) Uani 1.00 d
C(43) C 0.5318(3) 0.1013(2) 0.4512(1) 0.040(1) Uani 1.00 d
C(44) C 0.4804(3) 0.1155(2) 0.4016(1) 0.0346(10) Uani 1.00 d
C(45) C 0.7515(3) -0.0731(2) 0.4188(1) 0.037(1) Uani 1.00 d
C(46) C 0.7991(4) -0.0790(2) 0.4782(2) 0.055(1) Uani 1.00 d
C(47) C 0.7013(4) -0.1575(2) 0.4035(2) 0.055(1) Uani 1.00 d
C(48) C 0.8572(3) -0.0528(2) 0.3826(2) 0.052(1) Uani 1.00 d
H(1) H 0.6477 0.2461 0.2717 0.0368 Uiso 1.00 calc
H(2) H 0.2608 0.4411 0.2027 0.0497 Uiso 1.00 calc
H(3) H 0.3752 0.4447 0.2847 0.0612 Uiso 1.00 calc
H(4) H 0.5322 0.3499 0.2986 0.0454 Uiso 1.00 calc
H(5) H 0.8191 -0.0569 0.1439 0.0309 Uiso 1.00 calc
H(6) H 0.5870 -0.3585 0.1182 0.0559 Uiso 1.00 calc
H(7) H 0.7702 -0.3108 0.0834 0.0502 Uiso 1.00 calc
H(8) H 0.8337 -0.1788 0.1023 0.0403 Uiso 1.00 calc
H(9) H 0.4439 -0.0673 0.0980 0.0347 Uiso 1.00 calc
H(10) H 0.8175 -0.0379 -0.0476 0.0479 Uiso 1.00 calc
H(11) H 0.6893 -0.1490 -0.0317 0.0486 Uiso 1.00 calc
H(12) H 0.5436 -0.1356 0.0348 0.0386 Uiso 1.00 calc
H(13) H 0.3864 0.1272 0.3087 0.0372 Uiso 1.00 calc
H(14) H 0.6522 0.0295 0.4920 0.0453 Uiso 1.00 calc
H(15) H 0.5072 0.1329 0.4828 0.0488 Uiso 1.00 calc
H(16) H 0.4208 0.1592 0.3974 0.0396 Uiso 1.00 calc
H(17) H 0.7995 0.1667 0.2473 0.0427 Uiso 1.00 calc
H(18) H 0.7122 0.1029 0.2708 0.0427 Uiso 1.00 calc
H(19) H 0.8674 0.0449 0.2170 0.0454 Uiso 1.00 calc
H(20) H 0.8045 0.0830 0.1662 0.0454 Uiso 1.00 calc
H(21) H 0.2901 0.0370 0.1432 0.0396 Uiso 1.00 calc
H(22) H 0.3509 -0.0337 0.1755 0.0396 Uiso 1.00 calc
H(23) H 0.2788 0.0692 0.2347 0.0364 Uiso 1.00 calc
H(24) H 0.3665 0.1307 0.2090 0.0364 Uiso 1.00 calc
H(25) H 0.1516 0.2493 0.1441 0.0496 Uiso 1.00 calc
H(26) H 0.1517 0.2530 0.0806 0.0496 Uiso 1.00 calc
H(27) H 0.2567 0.2130 0.1122 0.0496 Uiso 1.00 calc
H(28) H 0.3954 0.3108 0.0610 0.0537 Uiso 1.00 calc
H(29) H 0.2856 0.3475 0.0314 0.0537 Uiso 1.00 calc
H(30) H 0.3719 0.4045 0.0633 0.0537 Uiso 1.00 calc
H(31) H 0.2048 0.4593 0.1181 0.0572 Uiso 1.00 calc
H(32) H 0.1209 0.4036 0.0838 0.0572 Uiso 1.00 calc
H(33) H 0.1196 0.3997 0.1473 0.0572 Uiso 1.00 calc
H(34) H 0.3462 -0.1841 0.1865 0.0675 Uiso 1.00 calc
H(35) H 0.3266 -0.2325 0.1324 0.0675 Uiso 1.00 calc
H(36) H 0.2602 -0.2581 0.1848 0.0675 Uiso 1.00 calc
H(37) H 0.3640 -0.3188 0.2635 0.0656 Uiso 1.00 calc
H(38) H 0.4990 -0.3332 0.2611 0.0656 Uiso 1.00 calc
H(39) H 0.4496 -0.2446 0.2650 0.0656 Uiso 1.00 calc
H(40) H 0.3332 -0.3992 0.1823 0.0857 Uiso 1.00 calc
H(41) H 0.3939 -0.3794 0.1273 0.0857 Uiso 1.00 calc
H(42) H 0.4672 -0.4151 0.1759 0.0857 Uiso 1.00 calc
H(43) H 0.9588 0.0905 0.0562 0.0649 Uiso 1.00 calc
H(44) H 0.9625 0.1817 0.0379 0.0649 Uiso 1.00 calc
H(45) H 0.8636 0.1515 0.0762 0.0649 Uiso 1.00 calc
H(46) H 0.8100 0.2347 -0.0283 0.0603 Uiso 1.00 calc
H(47) H 0.7141 0.1761 -0.0520 0.0603 Uiso 1.00 calc
H(48) H 0.7094 0.2037 0.0087 0.0603 Uiso 1.00 calc
H(49) H 0.9651 0.0515 -0.0469 0.0874 Uiso 1.00 calc
H(50) H 0.8681 0.0858 -0.0861 0.0874 Uiso 1.00 calc
H(51) H 0.9641 0.1439 -0.0620 0.0874 Uiso 1.00 calc
H(52) H 0.7338 -0.0919 0.5028 0.0695 Uiso 1.00 calc
H(53) H 0.8562 -0.1199 0.4824 0.0695 Uiso 1.00 calc
H(54) H 0.8296 -0.0272 0.4896 0.0695 Uiso 1.00 calc
H(55) H 0.6382 -0.1729 0.4292 0.0601 Uiso 1.00 calc
H(56) H 0.6708 -0.1609 0.3682 0.0601 Uiso 1.00 calc
H(57) H 0.7609 -0.2002 0.4088 0.0601 Uiso 1.00 calc
H(58) H 0.9154 -0.0963 0.3865 0.0598 Uiso 1.00 calc
H(59) H 0.8331 -0.0510 0.3451 0.0598 Uiso 1.00 calc
H(60) H 0.8909 -0.0032 0.3935 0.0598 Uiso 1.00 calc

loop_
_atom_site_aniso_label
_atom_site_aniso_U_11
_atom_site_aniso_U_22
_atom_site_aniso_U_33
_atom_site_aniso_U_12
_atom_site_aniso_U_13
_atom_site_aniso_U_23
Zn(1) 0.0286(2) 0.0260(2) 0.0282(2) 0.0018(2) 0.0007(2) -0.0059(2)
Zn(2) 0.0323(2) 0.0316(2) 0.0299(2) 0.0057(2) 0.0051(2) -0.0054(2)
O(1) 0.037(1) 0.031(1) 0.027(1) 0.0097(10) 0.0006(10) -0.0075(10)
O(2) 0.031(1) 0.032(1) 0.039(1) 0.001(1) 0.011(1) -0.006(1)
O(3) 0.034(1) 0.027(1) 0.035(1) -0.0006(10) 0.006(1) -0.0105(10)
O(4) 0.047(1) 0.039(1) 0.032(1) 0.016(1) 0.003(1) -0.007(1)
N(1) 0.028(1) 0.026(1) 0.030(1) 0.000(1) -0.002(1) -0.004(1)
N(2) 0.024(1) 0.030(1) 0.030(1) 0.003(1) -0.003(1) -0.001(1)
N(3) 0.025(1) 0.029(1) 0.027(1) 0.002(1) -0.001(1) 0.001(1)
N(4) 0.030(2) 0.027(1) 0.028(1) 0.003(1) 0.005(1) 0.000(1)
C(1) 0.031(2) 0.033(2) 0.044(2) 0.003(1) -0.010(2) -0.008(2)
C(2) 0.024(2) 0.033(2) 0.050(2) 0.003(1) -0.004(2) -0.004(2)
C(3) 0.027(2) 0.033(2) 0.031(2) -0.002(1) -0.004(1) -0.005(1)
C(4) 0.030(2) 0.028(2) 0.030(2) 0.001(1) 0.000(1) -0.005(1)
C(5) 0.033(2) 0.022(2) 0.027(2) -0.003(1) 0.004(1) 0.000(1)
C(6) 0.030(2) 0.027(2) 0.033(2) 0.004(1) 0.004(1) 0.000(1)
C(7) 0.042(2) 0.035(2) 0.051(2) 0.011(2) -0.001(2) -0.013(2)
C(8) 0.051(2) 0.045(2) 0.049(2) 0.011(2) -0.004(2) -0.026(2)
C(9) 0.039(2) 0.046(2) 0.037(2) 0.005(2) -0.008(2) -0.016(2)
C(10) 0.033(2) 0.038(2) 0.030(2) 0.008(1) 0.002(1) -0.003(1)
C(11) 0.035(2) 0.060(2) 0.041(2) -0.001(2) -0.002(2) -0.012(2)
C(12) 0.048(2) 0.059(2) 0.035(2) 0.014(2) 0.002(2) 0.011(2)
C(13) 0.050(2) 0.057(2) 0.048(2) 0.023(2) -0.003(2) -0.004(2)
C(14) 0.021(2) 0.036(2) 0.026(2) 0.007(1) 0.000(1) 0.004(1)
C(15) 0.026(2) 0.030(2) 0.023(2) 0.006(1) 0.001(1) 0.000(1)
C(16) 0.028(2) 0.029(2) 0.022(2) 0.007(1) -0.001(1) 0.001(1)
C(17) 0.041(2) 0.026(2) 0.032(2) 0.003(1) 0.008(2) 0.003(1)
C(18) 0.054(2) 0.028(2) 0.054(2) -0.003(2) 0.014(2) -0.009(2)
C(19) 0.050(2) 0.039(2) 0.046(2) 0.007(2) 0.021(2) -0.008(2)
C(20) 0.033(2) 0.035(2) 0.033(2) 0.007(2) 0.009(1) 0.000(2)
C(21) 0.039(2) 0.029(2) 0.049(2) 0.001(2) 0.011(2) -0.001(2)
C(22) 0.038(2) 0.055(3) 0.084(3) -0.006(2) -0.012(2) 0.021(2)
C(23) 0.045(2) 0.071(3) 0.056(3) -0.002(2) 0.011(2) 0.023(2)
C(24) 0.082(4) 0.048(3) 0.108(4) -0.025(2) 0.045(3) -0.026(3)
C(25) 0.028(2) 0.038(2) 0.034(2) -0.003(1) 0.001(1) 0.001(2)
C(26) 0.029(2) 0.032(2) 0.036(2) 0.006(1) 0.007(1) 0.003(1)
C(27) 0.033(2) 0.024(2) 0.027(2) -0.001(1) -0.009(1) 0.001(1)
C(28) 0.033(2) 0.025(2) 0.023(2) 0.006(1) -0.006(1) -0.002(1)
C(29) 0.028(2) 0.032(2) 0.024(2) 0.005(1) -0.005(1) -0.004(1)
C(30) 0.033(2) 0.035(2) 0.028(2) 0.005(1) 0.000(1) -0.005(1)
C(31) 0.042(2) 0.050(2) 0.030(2) 0.010(2) 0.002(2) -0.009(2)
C(32) 0.054(2) 0.032(2) 0.035(2) 0.010(2) -0.003(2) -0.015(2)
C(33) 0.043(2) 0.027(2) 0.033(2) 0.002(1) -0.010(2) -0.005(1)
C(34) 0.044(2) 0.054(2) 0.037(2) -0.009(2) 0.014(2) -0.011(2)
C(35) 0.036(2) 0.061(3) 0.074(3) -0.007(2) 0.005(2) -0.016(2)
C(36) 0.075(3) 0.047(2) 0.042(2) -0.014(2) 0.007(2) 0.005(2)
C(37) 0.080(3) 0.085(3) 0.076(3) -0.025(3) 0.049(3) -0.025(3)
C(38) 0.028(2) 0.023(2) 0.038(2) 0.002(1) 0.008(1) 0.001(1)
C(39) 0.028(2) 0.029(2) 0.031(2) -0.001(1) 0.008(1) -0.002(1)
C(40) 0.033(2) 0.027(2) 0.028(2) -0.002(1) 0.007(1) -0.003(1)
C(41) 0.035(2) 0.030(2) 0.029(2) -0.006(1) 0.005(1) 0.001(1)
C(42) 0.041(2) 0.036(2) 0.031(2) -0.008(2) 0.005(2) -0.001(2)
C(43) 0.042(2) 0.043(2) 0.036(2) -0.004(2) 0.008(2) -0.013(2)
C(44) 0.033(2) 0.033(2) 0.038(2) -0.001(1) 0.010(2) -0.009(2)
C(45) 0.041(2) 0.032(2) 0.038(2) 0.003(2) -0.003(2) 0.003(2)
C(46) 0.061(3) 0.055(3) 0.049(2) 0.009(2) -0.015(2) -0.002(2)
C(47) 0.076(3) 0.031(2) 0.058(3) 0.001(2) -0.012(2) 0.004(2)
C(48) 0.043(2) 0.053(2) 0.062(3) 0.011(2) 0.006(2) 0.001(2)

loop_
_atom_type_symbol
_atom_type_description
_atom_type_scat_dispersion_real
_atom_type_scat_dispersion_imag
_atom_type_scat_source
C C 0.003 0.002
;International Tables for Crystallography
(1992, Vol. C, Tables 4.2.6.8 and 6.1.1.1)
;
H H 0.000 0.000
;International Tables for Crystallography
(1992, Vol. C, Table 6.1.1.2)
;
N N 0.006 0.003
;International Tables for Crystallography
(1992, Vol. C, Tables 4.2.6.8 and 6.1.1.1)
;
O O 0.011 0.006
;International Tables for Crystallography
(1992, Vol. C, Tables 4.2.6.8 and 6.1.1.1)
;
Zn Zn 0.284 1.430
;International Tables for Crystallography
(1992, Vol. C, Tables 4.2.6.8 and 6.1.1.1)
;

loop_
_geom_angle_atom_site_label_1
_geom_angle_atom_site_label_2
_geom_angle_atom_site_label_3
_geom_angle
_geom_angle_site_symmetry_2
_geom_angle_site_symmetry_3
_geom_angle_publ_flag
O(1) Zn(1) O(3) 120.91(9) 1_555 1_555 yes
O(1) Zn(1) N(1) 96.21(9) 1_555 1_555 yes
O(1) Zn(1) N(3) 108.83(9) 1_555 1_555 yes
O(3) Zn(1) N(1) 115.99(10) 1_555 1_555 yes
O(3) Zn(1) N(3) 96.76(9) 1_555 1_555 yes
N(1) Zn(1) N(3) 119.60(10) 1_555 1_555 yes
O(2) Zn(2) O(4) 117.36(9) 1_555 1_555 yes
O(2) Zn(2) N(2) 96.95(9) 1_555 1_555 yes
O(2) Zn(2) N(4) 116.46(10) 1_555 1_555 yes
O(4) Zn(2) N(2) 106.54(10) 1_555 1_555 yes
O(4) Zn(2) N(4) 95.72(10) 1_555 1_555 yes
N(2) Zn(2) N(4) 124.9(1) 1_555 1_555 yes
Zn(1) O(1) C(5) 127.3(2) 1_555 1_555 yes
Zn(2) O(2) C(16) 126.2(2) 1_555 1_555 yes
Zn(1) O(3) C(29) 126.9(2) 1_555 1_555 yes
Zn(2) O(4) C(40) 128.3(2) 1_555 1_555 yes
Zn(1) N(1) C(1) 126.2(2) 1_555 1_555 yes
Zn(1) N(1) C(3) 119.3(2) 1_555 1_555 yes
C(1) N(1) C(3) 114.6(3) 1_555 1_555 yes
Zn(2) N(2) C(2) 124.7(2) 1_555 1_555 yes
Zn(2) N(2) C(14) 118.8(2) 1_555 1_555 yes
C(2) N(2) C(14) 116.1(3) 1_555 1_555 yes
Zn(1) N(3) C(25) 123.2(2) 1_555 1_555 yes
Zn(1) N(3) C(27) 119.4(2) 1_555 1_555 yes
C(25) N(3) C(27) 117.0(3) 1_555 1_555 yes
Zn(2) N(4) C(26) 125.1(2) 1_555 1_555 yes
Zn(2) N(4) C(38) 118.9(2) 1_555 1_555 yes
C(26) N(4) C(38) 115.9(3) 1_555 1_555 yes
N(1) C(1) C(2) 113.7(3) 1_555 1_555 yes
N(2) C(2) C(1) 112.8(3) 1_555 1_555 yes
N(1) C(3) C(4) 129.6(3) 1_555 1_555 yes
C(3) C(4) C(5) 124.5(3) 1_555 1_555 yes
C(3) C(4) C(9) 115.5(3) 1_555 1_555 yes
C(5) C(4) C(9) 120.0(3) 1_555 1_555 yes
O(1) C(5) C(4) 122.2(3) 1_555 1_555 yes
O(1) C(5) C(6) 119.4(3) 1_555 1_555 yes
C(4) C(5) C(6) 118.4(3) 1_555 1_555 yes
C(5) C(6) C(7) 118.1(3) 1_555 1_555 yes
C(5) C(6) C(10) 120.2(3) 1_555 1_555 yes
C(7) C(6) C(10) 121.7(3) 1_555 1_555 yes
C(6) C(7) C(8) 123.6(3) 1_555 1_555 yes
C(7) C(8) C(9) 119.0(3) 1_555 1_555 yes
C(4) C(9) C(8) 120.8(3) 1_555 1_555 yes
C(6) C(10) C(11) 110.1(3) 1_555 1_555 yes
C(6) C(10) C(12) 110.3(3) 1_555 1_555 yes
C(6) C(10) C(13) 111.8(3) 1_555 1_555 yes
C(11) C(10) C(12) 109.9(3) 1_555 1_555 yes
C(11) C(10) C(13) 107.3(3) 1_555 1_555 yes
C(12) C(10) C(13) 107.3(3) 1_555 1_555 yes
N(2) C(14) C(15) 129.2(3) 1_555 1_555 yes
C(14) C(15) C(16) 125.0(3) 1_555 1_555 yes
C(14) C(15) C(20) 115.2(3) 1_555 1_555 yes
C(16) C(15) C(20) 119.7(3) 1_555 1_555 yes
O(2) C(16) C(15) 122.4(3) 1_555 1_555 yes
O(2) C(16) C(17) 118.6(3) 1_555 1_555 yes
C(15) C(16) C(17) 119.0(3) 1_555 1_555 yes
C(16) C(17) C(18) 117.6(3) 1_555 1_555 yes
C(16) C(17) C(21) 121.2(3) 1_555 1_555 yes
C(18) C(17) C(21) 121.2(3) 1_555 1_555 yes
C(17) C(18) C(19) 123.5(3) 1_555 1_555 yes
C(18) C(19) C(20) 119.0(3) 1_555 1_555 yes
C(15) C(20) C(19) 121.2(3) 1_555 1_555 yes
C(17) C(21) C(22) 110.5(3) 1_555 1_555 yes
C(17) C(21) C(23) 110.6(3) 1_555 1_555 yes
C(17) C(21) C(24) 112.1(3) 1_555 1_555 yes
C(22) C(21) C(23) 108.4(3) 1_555 1_555 yes
C(22) C(21) C(24) 108.0(3) 1_555 1_555 yes
C(23) C(21) C(24) 107.1(3) 1_555 1_555 yes
N(3) C(25) C(26) 112.6(3) 1_555 1_555 yes
N(4) C(26) C(25) 113.2(3) 1_555 1_555 yes
N(3) C(27) C(28) 128.9(3) 1_555 1_555 yes
C(27) C(28) C(29) 125.0(3) 1_555 1_555 yes
C(27) C(28) C(33) 114.9(3) 1_555 1_555 yes
C(29) C(28) C(33) 120.1(3) 1_555 1_555 yes
O(3) C(29) C(28) 122.8(3) 1_555 1_555 yes
O(3) C(29) C(30) 118.3(3) 1_555 1_555 yes
C(28) C(29) C(30) 118.9(3) 1_555 1_555 yes
C(29) C(30) C(31) 117.6(3) 1_555 1_555 yes
C(29) C(30) C(34) 120.2(3) 1_555 1_555 yes
C(31) C(30) C(34) 122.2(3) 1_555 1_555 yes
C(30) C(31) C(32) 123.7(3) 1_555 1_555 yes
C(31) C(32) C(33) 118.9(3) 1_555 1_555 yes
C(28) C(33) C(32) 120.7(3) 1_555 1_555 yes
C(30) C(34) C(35) 110.9(3) 1_555 1_555 yes
C(30) C(34) C(36) 109.1(3) 1_555 1_555 yes
C(30) C(34) C(37) 111.9(3) 1_555 1_555 yes
C(35) C(34) C(36) 110.1(3) 1_555 1_555 yes
C(35) C(34) C(37) 107.9(3) 1_555 1_555 yes
C(36) C(34) C(37) 106.9(3) 1_555 1_555 yes
N(4) C(38) C(39) 130.2(3) 1_555 1_555 yes
C(38) C(39) C(40) 124.0(3) 1_555 1_555 yes
C(38) C(39) C(44) 115.9(3) 1_555 1_555 yes
C(40) C(39) C(44) 119.9(3) 1_555 1_555 yes
O(4) C(40) C(39) 122.1(3) 1_555 1_555 yes
O(4) C(40) C(41) 118.8(3) 1_555 1_555 yes
C(39) C(40) C(41) 119.1(3) 1_555 1_555 yes
C(40) C(41) C(42) 117.5(3) 1_555 1_555 yes
C(40) C(41) C(45) 119.9(3) 1_555 1_555 yes
C(42) C(41) C(45) 122.6(3) 1_555 1_555 yes
C(41) C(42) C(43) 123.5(3) 1_555 1_555 yes
C(42) C(43) C(44) 119.2(3) 1_555 1_555 yes
C(39) C(44) C(43) 120.7(3) 1_555 1_555 yes
C(41) C(45) C(46) 111.9(3) 1_555 1_555 yes
C(41) C(45) C(47) 110.5(3) 1_555 1_555 yes
C(41) C(45) C(48) 110.3(3) 1_555 1_555 yes
C(46) C(45) C(47) 107.3(3) 1_555 1_555 yes
C(46) C(45) C(48) 106.7(3) 1_555 1_555 yes
C(47) C(45) C(48) 110.1(3) 1_555 1_555 yes

loop_
_geom_bond_atom_site_label_1
_geom_bond_atom_site_label_2
_geom_bond_distance
_geom_bond_publ_flag
Zn(1) O(1) 1.912(2) yes
Zn(1) O(3) 1.902(2) yes
Zn(1) N(1) 2.000(2) yes
Zn(1) N(3) 2.000(3) yes
Zn(2) O(2) 1.902(2) yes
Zn(2) O(4) 1.911(2) yes
Zn(2) N(2) 2.001(3) yes
Zn(2) N(4) 1.995(2) yes
O(1) C(5) 1.306(3) yes
O(2) C(16) 1.310(3) yes
O(3) C(29) 1.314(3) yes
O(4) C(40) 1.304(3) yes
N(1) C(1) 1.482(4) yes
N(1) C(3) 1.289(4) yes
N(2) C(2) 1.480(4) yes
N(2) C(14) 1.291(4) yes
N(3) C(25) 1.466(4) yes
N(3) C(27) 1.296(4) yes
N(4) C(26) 1.474(4) yes
N(4) C(38) 1.296(4) yes
C(1) C(2) 1.519(4) yes
C(3) C(4) 1.443(4) yes
C(4) C(5) 1.429(4) yes
C(4) C(9) 1.411(4) yes
C(5) C(6) 1.433(4) yes
C(6) C(7) 1.380(4) yes
C(6) C(10) 1.540(4) yes
C(7) C(8) 1.390(5) yes
C(8) C(9) 1.366(5) yes
C(10) C(11) 1.526(5) yes
C(10) C(12) 1.544(4) yes
C(10) C(13) 1.533(4) yes
C(14) C(15) 1.435(4) yes
C(15) C(16) 1.434(4) yes
C(15) C(20) 1.407(4) yes
C(16) C(17) 1.425(4) yes
C(17) C(18) 1.386(4) yes
C(17) C(21) 1.544(4) yes
C(18) C(19) 1.400(5) yes
C(19) C(20) 1.356(5) yes
C(21) C(22) 1.523(5) yes
C(21) C(23) 1.533(5) yes
C(21) C(24) 1.527(5) yes
C(25) C(26) 1.516(4) yes
C(27) C(28) 1.439(4) yes
C(28) C(29) 1.422(4) yes
C(28) C(33) 1.413(4) yes
C(29) C(30) 1.439(4) yes
C(30) C(31) 1.384(4) yes
C(30) C(34) 1.533(5) yes
C(31) C(32) 1.394(5) yes
C(32) C(33) 1.371(5) yes
C(34) C(35) 1.536(5) yes
C(34) C(36) 1.530(5) yes
C(34) C(37) 1.540(5) yes
C(38) C(39) 1.438(4) yes
C(39) C(40) 1.425(4) yes
C(39) C(44) 1.415(4) yes
C(40) C(41) 1.431(4) yes
C(41) C(42) 1.379(4) yes
C(41) C(45) 1.536(4) yes
C(42) C(43) 1.405(5) yes
C(43) C(44) 1.354(4) yes
C(45) C(46) 1.542(5) yes
C(45) C(47) 1.532(5) yes
C(45) C(48) 1.536(5) yes

loop_
_geom_contact_atom_site_label_1
_geom_contact_atom_site_label_2
_geom_contact_distance
_geom_contact_site_symmetry_2
N(3) C(32) 3.581(4) 3_655
C(13) C(39) 3.418(5) 2_555
C(13) C(40) 3.515(5) 2_555
C(27) C(32) 3.468(4) 3_655
C(27) C(31) 3.516(4) 3_655
C(28) C(33) 3.456(4) 3_655
C(28) C(28) 3.560(6) 3_655
C(29) C(33) 3.593(4) 3_655

loop_
_geom_torsion_atom_site_label_1
_geom_torsion_atom_site_label_2
_geom_torsion_atom_site_label_3
_geom_torsion_atom_site_label_4
_geom_torsion
_geom_torsion_site_symmetry_1
_geom_torsion_site_symmetry_2
_geom_torsion_site_symmetry_3
_geom_torsion_site_symmetry_4
_geom_torsion_publ_flag
Zn(1) O(1) C(5) C(4) 9.3(4) 1_555 1_555 1_555 1_555 yes
Zn(1) O(1) C(5) C(6) -170.4(2) 1_555 1_555 1_555 1_555 yes
Zn(1) O(3) C(29) C(28) 0.8(4) 1_555 1_555 1_555 1_555 yes
Zn(1) O(3) C(29) C(30) -178.9(2) 1_555 1_555 1_555 1_555 yes
Zn(1) N(1) C(1) C(2) 6.8(4) 1_555 1_555 1_555 1_555 yes
Zn(1) N(1) C(3) C(4) 1.1(5) 1_555 1_555 1_555 1_555 yes
Zn(1) N(3) C(25) C(26) -26.5(3) 1_555 1_555 1_555 1_555 yes
Zn(1) N(3) C(27) C(28) 1.3(4) 1_555 1_555 1_555 1_555 yes
Zn(2) O(2) C(16) C(15) -10.1(4) 1_555 1_555 1_555 1_555 yes
Zn(2) O(2) C(16) C(17) 171.4(2) 1_555 1_555 1_555 1_555 yes
Zn(2) O(4) C(40) C(39) -0.8(4) 1_555 1_555 1_555 1_555 yes
Zn(2) O(4) C(40) C(41) 179.3(2) 1_555 1_555 1_555 1_555 yes
Zn(2) N(2) C(2) C(1) -13.5(4) 1_555 1_555 1_555 1_555 yes
Zn(2) N(2) C(14) C(15) 2.1(4) 1_555 1_555 1_555 1_555 yes
Zn(2) N(4) C(26) C(25) 8.0(4) 1_555 1_555 1_555 1_555 yes
Zn(2) N(4) C(38) C(39) -7.5(4) 1_555 1_555 1_555 1_555 yes
O(1) Zn(1) O(3) C(29) -120.0(2) 1_555 1_555 1_555 1_555 yes
O(1) Zn(1) N(1) C(1) -175.6(2) 1_555 1_555 1_555 1_555 yes
O(1) Zn(1) N(1) C(3) 5.1(2) 1_555 1_555 1_555 1_555 yes
O(1) Zn(1) N(3) C(25) -44.9(2) 1_555 1_555 1_555 1_555 yes
O(1) Zn(1) N(3) C(27) 128.1(2) 1_555 1_555 1_555 1_555 yes
O(1) C(5) C(4) C(3) -0.4(5) 1_555 1_555 1_555 1_555 yes
O(1) C(5) C(4) C(9) 178.2(3) 1_555 1_555 1_555 1_555 yes
O(1) C(5) C(6) C(7) -178.5(3) 1_555 1_555 1_555 1_555 yes
O(1) C(5) C(6) C(10) 2.4(4) 1_555 1_555 1_555 1_555 yes
O(2) Zn(2) O(4) C(40) -129.2(3) 1_555 1_555 1_555 1_555 yes
O(2) Zn(2) N(2) C(2) 179.5(2) 1_555 1_555 1_555 1_555 yes
O(2) Zn(2) N(2) C(14) -8.9(2) 1_555 1_555 1_555 1_555 yes
O(2) Zn(2) N(4) C(26) -49.5(3) 1_555 1_555 1_555 1_555 yes
O(2) Zn(2) N(4) C(38) 133.3(2) 1_555 1_555 1_555 1_555 yes
O(2) C(16) C(15) C(14) -0.6(5) 1_555 1_555 1_555 1_555 yes
O(2) C(16) C(15) C(20) -179.5(3) 1_555 1_555 1_555 1_555 yes
O(2) C(16) C(17) C(18) -179.5(3) 1_555 1_555 1_555 1_555 yes
O(2) C(16) C(17) C(21) -0.3(4) 1_555 1_555 1_555 1_555 yes
O(3) Zn(1) O(1) C(5) -135.8(2) 1_555 1_555 1_555 1_555 yes
O(3) Zn(1) N(1) C(1) -46.7(3) 1_555 1_555 1_555 1_555 yes
O(3) Zn(1) N(1) C(3) 134.0(2) 1_555 1_555 1_555 1_555 yes
O(3) Zn(1) N(3) C(25) -170.8(2) 1_555 1_555 1_555 1_555 yes
O(3) Zn(1) N(3) C(27) 2.1(2) 1_555 1_555 1_555 1_555 yes
O(3) C(29) C(28) C(27) 3.7(5) 1_555 1_555 1_555 1_555 yes
O(3) C(29) C(28) C(33) -178.3(3) 1_555 1_555 1_555 1_555 yes
O(3) C(29) C(30) C(31) 176.4(3) 1_555 1_555 1_555 1_555 yes
O(3) C(29) C(30) C(34) -3.9(4) 1_555 1_555 1_555 1_555 yes
O(4) Zn(2) O(2) C(16) -99.4(2) 1_555 1_555 1_555 1_555 yes
O(4) Zn(2) N(2) C(2) -59.2(2) 1_555 1_555 1_555 1_555 yes
O(4) Zn(2) N(2) C(14) 112.4(2) 1_555 1_555 1_555 1_555 yes
O(4) Zn(2) N(4) C(26) -173.9(2) 1_555 1_555 1_555 1_555 yes
O(4) Zn(2) N(4) C(38) 8.9(2) 1_555 1_555 1_555 1_555 yes
O(4) C(40) C(39) C(38) 5.7(5) 1_555 1_555 1_555 1_555 yes
O(4) C(40) C(39) C(44) -179.8(3) 1_555 1_555 1_555 1_555 yes
O(4) C(40) C(41) C(42) -179.2(3) 1_555 1_555 1_555 1_555 yes
O(4) C(40) C(41) C(45) -0.2(4) 1_555 1_555 1_555 1_555 yes
N(1) Zn(1) O(1) C(5) -10.5(3) 1_555 1_555 1_555 1_555 yes
N(1) Zn(1) O(3) C(29) 124.4(2) 1_555 1_555 1_555 1_555 yes
N(1) Zn(1) N(3) C(25) 64.1(2) 1_555 1_555 1_555 1_555 yes
N(1) Zn(1) N(3) C(27) -123.0(2) 1_555 1_555 1_555 1_555 yes
N(1) C(1) C(2) N(2) -72.0(4) 1_555 1_555 1_555 1_555 yes
N(1) C(3) C(4) C(5) -5.2(5) 1_555 1_555 1_555 1_555 yes
N(1) C(3) C(4) C(9) 176.2(3) 1_555 1_555 1_555 1_555 yes
N(2) Zn(2) O(2) C(16) 13.3(2) 1_555 1_555 1_555 1_555 yes
N(2) Zn(2) O(4) C(40) 123.6(3) 1_555 1_555 1_555 1_555 yes
N(2) Zn(2) N(4) C(26) 71.3(3) 1_555 1_555 1_555 1_555 yes
N(2) Zn(2) N(4) C(38) -105.9(2) 1_555 1_555 1_555 1_555 yes
N(2) C(14) C(15) C(16) 4.7(5) 1_555 1_555 1_555 1_555 yes
N(2) C(14) C(15) C(20) -176.4(3) 1_555 1_555 1_555 1_555 yes
N(3) Zn(1) O(1) C(5) 113.7(2) 1_555 1_555 1_555 1_555 yes
N(3) Zn(1) O(3) C(29) -3.2(2) 1_555 1_555 1_555 1_555 yes
N(3) Zn(1) N(1) C(1) 68.6(3) 1_555 1_555 1_555 1_555 yes
N(3) Zn(1) N(1) C(3) -110.7(2) 1_555 1_555 1_555 1_555 yes
N(3) C(25) C(26) N(4) -66.5(3) 1_555 1_555 1_555 1_555 yes
N(3) C(27) C(28) C(29) -4.9(5) 1_555 1_555 1_555 1_555 yes
N(3) C(27) C(28) C(33) 177.0(3) 1_555 1_555 1_555 1_555 yes
N(4) Zn(2) O(2) C(16) 148.0(2) 1_555 1_555 1_555 1_555 yes
N(4) Zn(2) O(4) C(40) -5.4(3) 1_555 1_555 1_555 1_555 yes
N(4) Zn(2) N(2) C(2) 50.3(3) 1_555 1_555 1_555 1_555 yes
N(4) Zn(2) N(2) C(14) -138.1(2) 1_555 1_555 1_555 1_555 yes
N(4) C(38) C(39) C(40) -0.8(5) 1_555 1_555 1_555 1_555 yes
N(4) C(38) C(39) C(44) -175.6(3) 1_555 1_555 1_555 1_555 yes
C(1) N(1) C(3) C(4) -178.3(3) 1_555 1_555 1_555 1_555 yes
C(1) C(2) N(2) C(14) 174.6(3) 1_555 1_555 1_555 1_555 yes
C(2) N(2) C(14) C(15) 174.5(3) 1_555 1_555 1_555 1_555 yes
C(2) C(1) N(1) C(3) -173.8(3) 1_555 1_555 1_555 1_555 yes
C(3) C(4) C(5) C(6) 179.3(3) 1_555 1_555 1_555 1_555 yes
C(3) C(4) C(9) C(8) 179.8(3) 1_555 1_555 1_555 1_555 yes
C(4) C(5) C(6) C(7) 1.8(5) 1_555 1_555 1_555 1_555 yes
C(4) C(5) C(6) C(10) -177.3(3) 1_555 1_555 1_555 1_555 yes
C(4) C(9) C(8) C(7) 0.3(6) 1_555 1_555 1_555 1_555 yes
C(5) C(4) C(9) C(8) 1.0(5) 1_555 1_555 1_555 1_555 yes
C(5) C(6) C(7) C(8) -0.4(5) 1_555 1_555 1_555 1_555 yes
C(5) C(6) C(10) C(11) 61.1(4) 1_555 1_555 1_555 1_555 yes
C(5) C(6) C(10) C(12) -60.3(4) 1_555 1_555 1_555 1_555 yes
C(5) C(6) C(10) C(13) -179.7(3) 1_555 1_555 1_555 1_555 yes
C(6) C(5) C(4) C(9) -2.1(5) 1_555 1_555 1_555 1_555 yes
C(6) C(7) C(8) C(9) -0.6(6) 1_555 1_555 1_555 1_555 yes
C(7) C(6) C(10) C(11) -117.9(3) 1_555 1_555 1_555 1_555 yes
C(7) C(6) C(10) C(12) 120.7(3) 1_555 1_555 1_555 1_555 yes
C(7) C(6) C(10) C(13) 1.3(5) 1_555 1_555 1_555 1_555 yes
C(8) C(7) C(6) C(10) 178.6(3) 1_555 1_555 1_555 1_555 yes
C(14) C(15) C(16) C(17) 177.9(3) 1_555 1_555 1_555 1_555 yes
C(14) C(15) C(20) C(19) -179.7(3) 1_555 1_555 1_555 1_555 yes
C(15) C(16) C(17) C(18) 2.0(5) 1_555 1_555 1_555 1_555 yes
C(15) C(16) C(17) C(21) -178.8(3) 1_555 1_555 1_555 1_555 yes
C(15) C(20) C(19) C(18) 1.3(5) 1_555 1_555 1_555 1_555 yes
C(16) C(15) C(20) C(19) -0.7(5) 1_555 1_555 1_555 1_555 yes
C(16) C(17) C(18) C(19) -1.5(6) 1_555 1_555 1_555 1_555 yes
C(16) C(17) C(21) C(22) 60.1(4) 1_555 1_555 1_555 1_555 yes
C(16) C(17) C(21) C(23) -60.0(4) 1_555 1_555 1_555 1_555 yes
C(16) C(17) C(21) C(24) -179.4(3) 1_555 1_555 1_555 1_555 yes
C(17) C(16) C(15) C(20) -1.0(4) 1_555 1_555 1_555 1_555 yes
C(17) C(18) C(19) C(20) -0.2(6) 1_555 1_555 1_555 1_555 yes
C(18) C(17) C(21) C(22) -120.8(4) 1_555 1_555 1_555 1_555 yes
C(18) C(17) C(21) C(23) 119.2(4) 1_555 1_555 1_555 1_555 yes
C(18) C(17) C(21) C(24) -0.3(5) 1_555 1_555 1_555 1_555 yes
C(19) C(18) C(17) C(21) 179.4(3) 1_555 1_555 1_555 1_555 yes
C(25) N(3) C(27) C(28) 174.7(3) 1_555 1_555 1_555 1_555 yes
C(25) C(26) N(4) C(38) -174.8(3) 1_555 1_555 1_555 1_555 yes
C(26) N(4) C(38) C(39) 175.1(3) 1_555 1_555 1_555 1_555 yes
C(26) C(25) N(3) C(27) 160.4(3) 1_555 1_555 1_555 1_555 yes
C(27) C(28) C(29) C(30) -176.6(3) 1_555 1_555 1_555 1_555 yes
C(27) C(28) C(33) C(32) 179.7(3) 1_555 1_555 1_555 1_555 yes
C(28) C(29) C(30) C(31) -3.3(4) 1_555 1_555 1_555 1_555 yes
C(28) C(29) C(30) C(34) 176.3(3) 1_555 1_555 1_555 1_555 yes
C(28) C(33) C(32) C(31) -2.5(5) 1_555 1_555 1_555 1_555 yes
C(29) C(28) C(33) C(32) 1.6(5) 1_555 1_555 1_555 1_555 yes
C(29) C(30) C(31) C(32) 2.5(5) 1_555 1_555 1_555 1_555 yes
C(29) C(30) C(34) C(35) 62.5(4) 1_555 1_555 1_555 1_555 yes
C(29) C(30) C(34) C(36) -58.9(4) 1_555 1_555 1_555 1_555 yes
C(29) C(30) C(34) C(37) -176.9(3) 1_555 1_555 1_555 1_555 yes
C(30) C(29) C(28) C(33) 1.4(4) 1_555 1_555 1_555 1_555 yes
C(30) C(31) C(32) C(33) 0.4(5) 1_555 1_555 1_555 1_555 yes
C(31) C(30) C(34) C(35) -117.9(4) 1_555 1_555 1_555 1_555 yes
C(31) C(30) C(34) C(36) 120.8(3) 1_555 1_555 1_555 1_555 yes
C(31) C(30) C(34) C(37) 2.7(5) 1_555 1_555 1_555 1_555 yes
C(32) C(31) C(30) C(34) -177.1(3) 1_555 1_555 1_555 1_555 yes
C(38) C(39) C(40) C(41) -174.3(3) 1_555 1_555 1_555 1_555 yes
C(38) C(39) C(44) C(43) 173.9(3) 1_555 1_555 1_555 1_555 yes
C(39) C(40) C(41) C(42) 0.8(4) 1_555 1_555 1_555 1_555 yes
C(39) C(40) C(41) C(45) 179.8(3) 1_555 1_555 1_555 1_555 yes
C(39) C(44) C(43) C(42) 0.8(5) 1_555 1_555 1_555 1_555 yes
C(40) C(39) C(44) C(43) -1.0(5) 1_555 1_555 1_555 1_555 yes
C(40) C(41) C(42) C(43) -1.1(5) 1_555 1_555 1_555 1_555 yes
C(40) C(41) C(45) C(46) -179.6(3) 1_555 1_555 1_555 1_555 yes
C(40) C(41) C(45) C(47) -60.2(4) 1_555 1_555 1_555 1_555 yes
C(40) C(41) C(45) C(48) 61.7(4) 1_555 1_555 1_555 1_555 yes
C(41) C(40) C(39) C(44) 0.2(4) 1_555 1_555 1_555 1_555 yes
C(41) C(42) C(43) C(44) 0.3(5) 1_555 1_555 1_555 1_555 yes
C(42) C(41) C(45) C(46) -0.7(4) 1_555 1_555 1_555 1_555 yes
C(42) C(41) C(45) C(47) 118.8(3) 1_555 1_555 1_555 1_555 yes
C(42) C(41) C(45) C(48) -119.3(3) 1_555 1_555 1_555 1_555 yes
C(43) C(42) C(41) C(45) 180.0(3) 1_555 1_555 1_555 1_555 yes
